data_7104830
loop_
_publ_author_name
'Murugavel, Ramaswamy'
'Sathiyendiran, Malaichamy'
'Pothiraja, Ramasamy'
'Butcher, Ray J.'

_publ_section_title
;
 O--H Bond elongation in co-ordinated water through intramolecular
 P=O&#x22EF;H--O bonding. 'Snap-shots' in phosphate ester hydrolysis
;
_journal_coden_ASTM CHCOFS
_journal_issue 20
_journal_name_full
;
 Chemical Communications (Cambridge, United Kingdom)
;
_journal_page_first 2546
_journal_page_last 2547
_journal_paper_doi 10.1039/b306038a
_journal_year 2003
_chemical_formula_sum 'C28 H46 Cu N2 O9 P2'
_chemical_formula_weight 680.15
_chemical_name_common cu-phenanthroline-dtbp
_space_group_IT_number 14
_symmetry_cell_setting monoclinic
_symmetry_space_group_name_Hall '-P 2yn'
_symmetry_space_group_name_H-M 'P 1 21/n 1'
_atom_sites_solution_hydrogens geom
_atom_sites_solution_primary direct
_atom_sites_solution_secondary difmap
_audit_creation_method SHELXL-97
_cell_angle_alpha 90.00
_cell_angle_beta 97.078(6)
_cell_angle_gamma 90.00
_cell_formula_units_Z 4
_cell_length_a 10.7666(11)
_cell_length_b 18.0616(10)
_cell_length_c 17.5747(10)
_cell_measurement_temperature 293(2)
_cell_volume 3391.6(4)
_computing_cell_refinement 'CAD4 Express (Enraf Nonius, 1994)'
_computing_data_collection 'CAD4 Express (Enraf Nonius, 1994)'
_computing_data_reduction 'XCAD4 (Harms & Wocadlo, 1995)'
_computing_molecular_graphics 'Ortep-3 for Windows (Farrugia, 1997)'
_computing_publication_material 'WinGX publication routines (Farrugia, 1999)'
_computing_structure_refinement 'SHELXL-97 (Sheldrick, 1997)'
_computing_structure_solution 'SHELXS-97 (Sheldrick, 1997)'
_diffrn_ambient_temperature 293(2)
_diffrn_measured_fraction_theta_full 0.998
_diffrn_measured_fraction_theta_max 0.998
_diffrn_measurement_device_type 'Enraf-Nonius Turbo CAD4'
_diffrn_radiation_monochromator graphite
_diffrn_radiation_source 'fine-focus sealed tube'
_diffrn_radiation_type MoK\a
_diffrn_radiation_wavelength 0.71073
_diffrn_reflns_av_R_equivalents 0.0378
_diffrn_reflns_av_sigmaI/netI 0.1009
_diffrn_reflns_limit_h_max 12
_diffrn_reflns_limit_h_min 0
_diffrn_reflns_limit_k_max 21
_diffrn_reflns_limit_k_min 0
_diffrn_reflns_limit_l_max 20
_diffrn_reflns_limit_l_min -20
_diffrn_reflns_number 6251
_diffrn_reflns_theta_full 24.94
_diffrn_reflns_theta_max 24.94
_diffrn_reflns_theta_min 1.62
_diffrn_standards_decay_% 0
_diffrn_standards_interval_time 0
_diffrn_standards_number 0
_exptl_absorpt_coefficient_mu 0.788
_exptl_crystal_colour blue
_exptl_crystal_density_diffrn 1.332
_exptl_crystal_density_method 'not measured'
_exptl_crystal_description needles
_exptl_crystal_F_000 1436
_exptl_crystal_size_max 0.4
_exptl_crystal_size_mid 0.15
_exptl_crystal_size_min 0.15
_refine_diff_density_max 0.992
_refine_diff_density_min -0.824
_refine_diff_density_rms 0.075
_refine_ls_extinction_method none
_refine_ls_goodness_of_fit_ref 1.021
_refine_ls_hydrogen_treatment mixed
_refine_ls_matrix_type full
_refine_ls_number_parameters 394
_refine_ls_number_reflns 5914
_refine_ls_number_restraints 0
_refine_ls_restrained_S_all 1.021
_refine_ls_R_factor_all 0.1438
_refine_ls_R_factor_gt 0.0579
_refine_ls_shift/su_max 0.001
_refine_ls_shift/su_mean 0.000
_refine_ls_structure_factor_coef Fsqd
_refine_ls_weighting_details 'calc w=1/[\s^2^(Fo^2^)+(0.0568P)^2^+4.8418P] where P=(Fo^2^+2Fc^2^)/3'
_refine_ls_weighting_scheme calc
_refine_ls_wR_factor_gt 0.1254
_refine_ls_wR_factor_ref 0.1499
_reflns_number_gt 3453
_reflns_number_total 5914
_reflns_threshold_expression >2sigma(I)
_cod_data_source_file b306038a.txt
_cod_data_source_block 293K_structure_of_2
_cod_depositor_comments
;
The following automatic conversions were performed:
'_symmetry_cell_setting' value 'Monoclinic' changed to 'monoclinic'
according to '/home/saulius/struct/CIF-dictionaries/cif_core.dic'
dictionary named 'cif_core.dic' version 2.4.1 from 2010-06-29.

Automatic conversion script
Id: cif_fix_enum 1527 2010-12-29 10:47:43Z saulius 
;
_cod_original_sg_symbol_H-M P2(1)/n
_cod_database_code 7104830

loop_
_symmetry_equiv_pos_as_xyz
'x, y, z'
'-x+1/2, y+1/2, -z+1/2'
'-x, -y, -z'
'x-1/2, -y-1/2, z-1/2'

loop_
_atom_site_label
_atom_site_type_symbol
_atom_site_fract_x
_atom_site_fract_y
_atom_site_fract_z
_atom_site_U_iso_or_equiv
_atom_site_adp_type
_atom_site_occupancy
_atom_site_symmetry_multiplicity
_atom_site_calc_flag
_atom_site_refinement_flags
_atom_site_disorder_assembly
_atom_site_disorder_group
Cu1 Cu 0.78435(5) 0.88703(4) 0.57095(3) 0.0381(2) Uani 1 1 d . . .
P1 P 0.94531(13) 0.75616(9) 0.50044(9) 0.0470(4) Uani 1 1 d . . .
P2 P 0.90208(13) 0.92119(8) 0.74066(8) 0.0404(4) Uani 1 1 d . . .
O1 O 0.8331(3) 0.77889(19) 0.5374(2) 0.0452(9) Uani 1 1 d . . .
O2 O 1.0398(4) 0.8137(3) 0.4942(3) 0.0901(17) Uani 1 1 d . . .
O3 O 0.9095(4) 0.7232(3) 0.4198(3) 0.0939(18) Uani 1 1 d . . .
O4 O 1.0038(7) 0.6842(4) 0.5378(3) 0.151(3) Uani 1 1 d . . .
O5 O 0.7958(3) 0.8928(2) 0.68376(18) 0.0454(9) Uani 1 1 d . . .
O6 O 1.0302(3) 0.9180(2) 0.7165(2) 0.0492(10) Uani 1 1 d . . .
O7 O 0.8626(3) 1.0033(2) 0.7579(2) 0.0505(10) Uani 1 1 d . . .
O8 O 0.9058(3) 0.8781(2) 0.81882(19) 0.0498(10) Uani 1 1 d . . .
O9 O 0.9561(4) 0.9235(2) 0.5663(3) 0.0455(11) Uani 1 1 d . . .
N1 N 0.6014(4) 0.8627(2) 0.5659(2) 0.0395(10) Uani 1 1 d . . .
N2 N 0.7198(4) 0.9384(2) 0.4679(2) 0.0376(10) Uani 1 1 d . . .
C1 C 0.5466(5) 0.8231(3) 0.6153(3) 0.0505(15) Uani 1 1 d . . .
H1 H 0.5950 0.8049 0.6587 0.061 Uiso 1 1 calc R . .
C2 C 0.4179(5) 0.8074(4) 0.6047(3) 0.0569(16) Uani 1 1 d . . .
H2 H 0.3824 0.7782 0.6399 0.068 Uiso 1 1 calc R . .
C3 C 0.3451(5) 0.8356(3) 0.5416(4) 0.0574(16) Uani 1 1 d . . .
H3 H 0.2594 0.8265 0.5345 0.069 Uiso 1 1 calc R . .
C4 C 0.4002(5) 0.8779(3) 0.4882(3) 0.0435(13) Uani 1 1 d . . .
C5 C 0.5303(4) 0.8892(3) 0.5023(3) 0.0360(12) Uani 1 1 d . . .
C6 C 0.5935(4) 0.9302(3) 0.4498(3) 0.0352(12) Uani 1 1 d . . .
C7 C 0.5268(5) 0.9602(3) 0.3827(3) 0.0445(14) Uani 1 1 d . . .
C8 C 0.3929(5) 0.9492(3) 0.3704(3) 0.0543(16) Uani 1 1 d . . .
H8 H 0.3468 0.9695 0.3272 0.065 Uiso 1 1 calc R . .
C9 C 0.3337(5) 0.9102(3) 0.4201(4) 0.0551(17) Uani 1 1 d . . .
H9 H 0.2475 0.9039 0.4103 0.066 Uiso 1 1 calc R . .
C10 C 0.5964(6) 0.9994(3) 0.3344(3) 0.0576(16) Uani 1 1 d . . .
H10 H 0.5567 1.0204 0.2896 0.069 Uiso 1 1 calc R . .
C11 C 0.7230(6) 1.0071(3) 0.3526(3) 0.0588(16) Uani 1 1 d . . .
H11 H 0.7694 1.0333 0.3204 0.071 Uiso 1 1 calc R . .
C12 C 0.7814(5) 0.9756(3) 0.4194(3) 0.0476(14) Uani 1 1 d . . .
H12 H 0.8677 0.9807 0.4308 0.057 Uiso 1 1 calc R . .
C13 C 0.7941(6) 0.6957(4) 0.3810(4) 0.0638(18) Uani 1 1 d . . .
C14 C 0.7386(9) 0.6389(6) 0.4281(5) 0.129(4) Uani 1 1 d . . .
H14A H 0.7131 0.6619 0.4729 0.194 Uiso 1 1 calc R . .
H14B H 0.7997 0.6013 0.4432 0.194 Uiso 1 1 calc R . .
H14C H 0.6672 0.6169 0.3984 0.194 Uiso 1 1 calc R . .
C15 C 0.6979(9) 0.7567(5) 0.3664(5) 0.136(4) Uani 1 1 d . . .
H15A H 0.7349 0.7986 0.3441 0.203 Uiso 1 1 calc R . .
H15B H 0.6697 0.7711 0.4140 0.203 Uiso 1 1 calc R . .
H15C H 0.6281 0.7392 0.3318 0.203 Uiso 1 1 calc R . .
C16 C 0.8256(8) 0.6625(7) 0.3078(5) 0.146(5) Uani 1 1 d . . .
H16A H 0.8690 0.6984 0.2806 0.219 Uiso 1 1 calc R . .
H16B H 0.7499 0.6479 0.2767 0.219 Uiso 1 1 calc R . .
H16C H 0.8780 0.6199 0.3190 0.219 Uiso 1 1 calc R . .
C17 C 1.0397(6) 0.6592(4) 0.6132(4) 0.0637(18) Uani 1 1 d . . .
C18 C 0.9693(10) 0.6932(8) 0.6732(5) 0.176(6) Uani 1 1 d . . .
H18A H 0.9921 0.7445 0.6797 0.265 Uiso 1 1 calc R . .
H18B H 0.9900 0.6676 0.7210 0.265 Uiso 1 1 calc R . .
H18C H 0.8810 0.6894 0.6574 0.265 Uiso 1 1 calc R . .
C19 C 1.1690(9) 0.6729(10) 0.6338(6) 0.221(8) Uani 1 1 d . . .
H19A H 1.1825 0.7251 0.6410 0.332 Uiso 1 1 calc R . .
H19B H 1.2148 0.6556 0.5937 0.332 Uiso 1 1 calc R . .
H19C H 1.1974 0.6473 0.6806 0.332 Uiso 1 1 calc R . .
C20 C 1.021(2) 0.5819(8) 0.6061(10) 0.330(14) Uani 1 1 d . . .
H20A H 1.0418 0.5589 0.6553 0.494 Uiso 1 1 calc R . .
H20B H 1.0744 0.5623 0.5709 0.494 Uiso 1 1 calc R . .
H20C H 0.9355 0.5719 0.5873 0.494 Uiso 1 1 calc R . .
C21 C 0.9435(6) 1.0625(3) 0.7937(4) 0.0594(17) Uani 1 1 d . . .
C22 C 1.0090(7) 1.0989(5) 0.7316(4) 0.097(3) Uiso 1 1 d . . .
H22A H 0.9477 1.1152 0.6906 0.146 Uiso 1 1 calc R . .
H22B H 1.0643 1.0639 0.7122 0.146 Uiso 1 1 calc R . .
H22C H 1.0563 1.1407 0.7527 0.146 Uiso 1 1 calc R . .
C23 C 1.0380(8) 1.0337(4) 0.8575(4) 0.108(3) Uani 1 1 d . . .
H23A H 1.0956 1.0012 0.8365 0.162 Uiso 1 1 calc R . .
H23B H 0.9955 1.0071 0.8939 0.162 Uiso 1 1 calc R . .
H23C H 1.0831 1.0745 0.8827 0.162 Uiso 1 1 calc R . .
C24 C 0.8546(8) 1.1166(4) 0.8229(6) 0.121(3) Uani 1 1 d . . .
H24A H 0.8123 1.0932 0.8614 0.181 Uiso 1 1 calc R . .
H24B H 0.7943 1.1325 0.7813 0.181 Uiso 1 1 calc R . .
H24C H 0.9005 1.1587 0.8447 0.181 Uiso 1 1 calc R . .
C25 C 0.8030(6) 0.8520(4) 0.8597(3) 0.0582(16) Uani 1 1 d . . .
C26 C 0.6926(7) 0.9041(4) 0.8504(5) 0.097(3) Uani 1 1 d . . .
H26A H 0.6611 0.9082 0.7971 0.145 Uiso 1 1 calc R . .
H26B H 0.7185 0.9520 0.8701 0.145 Uiso 1 1 calc R . .
H26C H 0.6281 0.8852 0.8782 0.145 Uiso 1 1 calc R . .
C27 C 0.7672(8) 0.7758(4) 0.8280(4) 0.096(3) Uani 1 1 d . . .
H27A H 0.7393 0.7796 0.7741 0.144 Uiso 1 1 calc R . .
H27B H 0.7010 0.7561 0.8539 0.144 Uiso 1 1 calc R . .
H27C H 0.8386 0.7437 0.8359 0.144 Uiso 1 1 calc R . .
C28 C 0.8613(8) 0.8457(5) 0.9419(4) 0.104(3) Uani 1 1 d . . .
H28A H 0.8874 0.8938 0.9608 0.156 Uiso 1 1 calc R . .
H28B H 0.9324 0.8133 0.9448 0.156 Uiso 1 1 calc R . .
H28C H 0.8010 0.8259 0.9724 0.156 Uiso 1 1 calc R . .
H9A H 1.006(8) 0.883(5) 0.537(4) 0.12(3) Uiso 1 1 d . . .
H9B H 0.984(5) 0.920(3) 0.603(3) 0.029(18) Uiso 1 1 d . . .

loop_
_atom_site_aniso_label
_atom_site_aniso_U_11
_atom_site_aniso_U_22
_atom_site_aniso_U_33
_atom_site_aniso_U_23
_atom_site_aniso_U_13
_atom_site_aniso_U_12
Cu1 0.0284(3) 0.0437(4) 0.0401(4) 0.0023(3) -0.0040(2) -0.0059(3)
P1 0.0350(8) 0.0564(10) 0.0473(9) -0.0078(7) -0.0043(6) 0.0034(7)
P2 0.0360(7) 0.0434(8) 0.0389(8) 0.0004(6) -0.0069(6) -0.0007(6)
O1 0.043(2) 0.041(2) 0.051(2) -0.0067(18) 0.0061(17) -0.0056(17)
O2 0.044(3) 0.099(4) 0.133(4) -0.058(3) 0.036(3) -0.033(3)
O3 0.041(2) 0.155(5) 0.087(3) -0.074(3) 0.013(2) -0.027(3)
O4 0.179(6) 0.180(7) 0.102(4) 0.050(4) 0.046(4) 0.132(6)
O5 0.0382(19) 0.058(2) 0.0378(19) 0.0008(18) -0.0044(16) -0.0095(18)
O6 0.036(2) 0.060(2) 0.050(2) -0.0048(19) -0.0027(17) -0.0004(18)
O7 0.040(2) 0.044(2) 0.063(2) -0.0029(19) -0.0109(18) -0.0026(18)
O8 0.047(2) 0.060(3) 0.040(2) 0.0092(19) -0.0053(17) 0.001(2)
O9 0.033(2) 0.058(3) 0.043(3) 0.003(2) -0.005(2) -0.0116(19)
N1 0.031(2) 0.044(3) 0.043(3) 0.006(2) 0.000(2) -0.006(2)
N2 0.034(2) 0.039(3) 0.038(2) 0.000(2) -0.0010(19) -0.004(2)
C1 0.037(3) 0.057(4) 0.055(4) 0.006(3) -0.003(3) -0.010(3)
C2 0.042(3) 0.068(4) 0.061(4) 0.007(3) 0.008(3) -0.010(3)
C3 0.036(3) 0.067(4) 0.068(4) -0.012(3) 0.002(3) -0.007(3)
C4 0.034(3) 0.046(3) 0.048(3) -0.012(3) -0.005(2) 0.001(3)
C5 0.028(3) 0.037(3) 0.041(3) -0.011(3) -0.002(2) 0.000(2)
C6 0.032(3) 0.034(3) 0.038(3) -0.009(2) 0.000(2) 0.005(2)
C7 0.045(3) 0.042(3) 0.042(3) -0.006(3) -0.010(3) 0.008(3)
C8 0.051(4) 0.056(4) 0.050(4) -0.009(3) -0.017(3) 0.013(3)
C9 0.030(3) 0.064(4) 0.066(4) -0.021(3) -0.015(3) 0.010(3)
C10 0.073(4) 0.050(4) 0.046(3) 0.006(3) -0.006(3) 0.003(3)
C11 0.068(4) 0.062(4) 0.048(4) 0.013(3) 0.009(3) -0.007(3)
C12 0.042(3) 0.051(4) 0.049(3) 0.005(3) 0.004(3) -0.003(3)
C13 0.054(4) 0.072(5) 0.061(4) -0.024(4) -0.009(3) -0.002(4)
C14 0.122(8) 0.127(8) 0.128(8) -0.010(7) -0.023(6) -0.062(7)
C15 0.152(9) 0.129(8) 0.107(7) -0.026(6) -0.056(6) 0.053(7)
C16 0.084(6) 0.253(13) 0.097(7) -0.112(8) -0.005(5) -0.010(7)
C17 0.055(4) 0.078(5) 0.057(4) 0.023(4) 0.000(3) 0.005(4)
C18 0.144(10) 0.294(17) 0.102(8) 0.077(9) 0.057(7) 0.075(10)
C19 0.068(7) 0.47(3) 0.125(9) 0.028(13) -0.008(6) -0.055(11)
C20 0.63(4) 0.134(13) 0.221(18) -0.012(12) 0.03(2) -0.14(2)
C21 0.053(4) 0.048(4) 0.074(4) -0.012(3) -0.002(3) -0.001(3)
C23 0.128(7) 0.077(5) 0.101(6) -0.013(5) -0.064(5) -0.024(5)
C24 0.108(7) 0.070(6) 0.187(10) -0.047(6) 0.026(7) 0.001(5)
C25 0.063(4) 0.064(4) 0.046(4) 0.007(3) 0.003(3) -0.006(3)
C26 0.071(5) 0.105(7) 0.121(7) 0.035(5) 0.045(5) 0.015(5)
C27 0.117(7) 0.069(5) 0.100(6) 0.010(5) 0.008(5) -0.026(5)
C28 0.106(6) 0.155(8) 0.051(4) 0.024(5) 0.010(4) -0.010(6)

loop_
_atom_type_symbol
_atom_type_description
_atom_type_scat_dispersion_real
_atom_type_scat_dispersion_imag
_atom_type_scat_source
C C 0.0033 0.0016 'International Tables Vol C Tables 4.2.6.8 and 6.1.1.4'
H H 0.0000 0.0000 'International Tables Vol C Tables 4.2.6.8 and 6.1.1.4'
N N 0.0061 0.0033 'International Tables Vol C Tables 4.2.6.8 and 6.1.1.4'
O O 0.0106 0.0060 'International Tables Vol C Tables 4.2.6.8 and 6.1.1.4'
P P 0.1023 0.0942 'International Tables Vol C Tables 4.2.6.8 and 6.1.1.4'
Cu Cu 0.3201 1.2651 'International Tables Vol C Tables 4.2.6.8 and 6.1.1.4'

loop_
_geom_angle_atom_site_label_1
_geom_angle_atom_site_label_2
_geom_angle_atom_site_label_3
_geom_angle
_geom_angle_site_symmetry_1
_geom_angle_site_symmetry_3
_geom_angle_publ_flag
O5 Cu1 O9 94.66(17) . . ?
O5 Cu1 N1 89.74(15) . . ?
O9 Cu1 N1 171.59(18) . . ?
O5 Cu1 N2 145.58(16) . . ?
O9 Cu1 N2 91.70(17) . . ?
N1 Cu1 N2 80.67(16) . . ?
O5 Cu1 O1 109.92(15) . . ?
O9 Cu1 O1 91.75(17) . . ?
N1 Cu1 O1 93.49(15) . . ?
N2 Cu1 O1 103.65(15) . . ?
O2 P1 O1 116.2(2) . . ?
O2 P1 O3 107.5(3) . . ?
O1 P1 O3 112.4(2) . . ?
O2 P1 O4 112.0(4) . . ?
O1 P1 O4 110.6(3) . . ?
O3 P1 O4 96.2(4) . . ?
O6 P2 O5 116.7(2) . . ?
O6 P2 O8 107.7(2) . . ?
O5 P2 O8 110.2(2) . . ?
O6 P2 O7 111.7(2) . . ?
O5 P2 O7 104.2(2) . . ?
O8 P2 O7 105.9(2) . . ?
P1 O1 Cu1 127.8(2) . . ?
C13 O3 P1 132.5(4) . . ?
C17 O4 P1 135.7(6) . . ?
P2 O5 Cu1 129.0(2) . . ?
C21 O7 P2 127.3(3) . . ?
C25 O8 P2 130.2(3) . . ?
Cu1 O9 H9A 109(4) . . ?
Cu1 O9 H9B 104(4) . . ?
H9A O9 H9B 102(6) . . ?
C1 N1 C5 118.6(4) . . ?
C1 N1 Cu1 127.2(4) . . ?
C5 N1 Cu1 114.1(3) . . ?
C12 N2 C6 117.9(4) . . ?
C12 N2 Cu1 130.3(3) . . ?
C6 N2 Cu1 111.9(3) . . ?
N1 C1 C2 122.5(5) . . ?
N1 C1 H1 118.8 . . ?
C2 C1 H1 118.8 . . ?
C3 C2 C1 119.2(6) . . ?
C3 C2 H2 120.4 . . ?
C1 C2 H2 120.4 . . ?
C2 C3 C4 119.8(5) . . ?
C2 C3 H3 120.1 . . ?
C4 C3 H3 120.1 . . ?
C3 C4 C5 117.2(5) . . ?
C3 C4 C9 124.8(5) . . ?
C5 C4 C9 118.1(5) . . ?
N1 C5 C4 122.8(5) . . ?
N1 C5 C6 116.8(4) . . ?
C4 C5 C6 120.5(5) . . ?
N2 C6 C7 122.9(5) . . ?
N2 C6 C5 116.6(4) . . ?
C7 C6 C5 120.5(5) . . ?
C10 C7 C6 116.5(5) . . ?
C10 C7 C8 125.6(5) . . ?
C6 C7 C8 117.9(5) . . ?
C9 C8 C7 121.4(5) . . ?
C9 C8 H8 119.3 . . ?
C7 C8 H8 119.3 . . ?
C8 C9 C4 121.7(5) . . ?
C8 C9 H9 119.2 . . ?
C4 C9 H9 119.2 . . ?
C11 C10 C7 120.3(5) . . ?
C11 C10 H10 119.8 . . ?
C7 C10 H10 119.8 . . ?
C10 C11 C12 119.5(6) . . ?
C10 C11 H11 120.3 . . ?
C12 C11 H11 120.3 . . ?
N2 C12 C11 122.8(5) . . ?
N2 C12 H12 118.6 . . ?
C11 C12 H12 118.6 . . ?
O3 C13 C14 111.1(6) . . ?
O3 C13 C16 105.9(6) . . ?
C14 C13 C16 110.6(7) . . ?
O3 C13 C15 111.3(6) . . ?
C14 C13 C15 106.4(7) . . ?
C16 C13 C15 111.6(7) . . ?
C13 C14 H14A 109.5 . . ?
C13 C14 H14B 109.5 . . ?
H14A C14 H14B 109.5 . . ?
C13 C14 H14C 109.5 . . ?
H14A C14 H14C 109.5 . . ?
H14B C14 H14C 109.5 . . ?
C13 C15 H15A 109.5 . . ?
C13 C15 H15B 109.5 . . ?
H15A C15 H15B 109.5 . . ?
C13 C15 H15C 109.5 . . ?
H15A C15 H15C 109.5 . . ?
H15B C15 H15C 109.5 . . ?
C13 C16 H16A 109.5 . . ?
C13 C16 H16B 109.5 . . ?
H16A C16 H16B 109.5 . . ?
C13 C16 H16C 109.5 . . ?
H16A C16 H16C 109.5 . . ?
H16B C16 H16C 109.5 . . ?
O4 C17 C20 102.4(9) . . ?
O4 C17 C19 109.3(7) . . ?
C20 C17 C19 108.5(13) . . ?
O4 C17 C18 115.2(6) . . ?
C20 C17 C18 112.9(11) . . ?
C19 C17 C18 108.3(9) . . ?
C17 C18 H18A 109.5 . . ?
C17 C18 H18B 109.5 . . ?
H18A C18 H18B 109.5 . . ?
C17 C18 H18C 109.5 . . ?
H18A C18 H18C 109.5 . . ?
H18B C18 H18C 109.5 . . ?
C17 C19 H19A 109.5 . . ?
C17 C19 H19B 109.5 . . ?
H19A C19 H19B 109.5 . . ?
C17 C19 H19C 109.5 . . ?
H19A C19 H19C 109.5 . . ?
H19B C19 H19C 109.5 . . ?
C17 C20 H20A 109.5 . . ?
C17 C20 H20B 109.5 . . ?
H20A C20 H20B 109.5 . . ?
C17 C20 H20C 109.5 . . ?
H20A C20 H20C 109.5 . . ?
H20B C20 H20C 109.5 . . ?
O7 C21 C24 104.6(5) . . ?
O7 C21 C23 112.0(5) . . ?
C24 C21 C23 111.7(7) . . ?
O7 C21 C22 108.1(5) . . ?
C24 C21 C22 109.7(6) . . ?
C23 C21 C22 110.6(6) . . ?
C21 C22 H22A 109.5 . . ?
C21 C22 H22B 109.5 . . ?
H22A C22 H22B 109.5 . . ?
C21 C22 H22C 109.5 . . ?
H22A C22 H22C 109.5 . . ?
H22B C22 H22C 109.5 . . ?
C21 C23 H23A 109.5 . . ?
C21 C23 H23B 109.5 . . ?
H23A C23 H23B 109.5 . . ?
C21 C23 H23C 109.5 . . ?
H23A C23 H23C 109.5 . . ?
H23B C23 H23C 109.5 . . ?
C21 C24 H24A 109.5 . . ?
C21 C24 H24B 109.5 . . ?
H24A C24 H24B 109.5 . . ?
C21 C24 H24C 109.5 . . ?
H24A C24 H24C 109.5 . . ?
H24B C24 H24C 109.5 . . ?
O8 C25 C28 104.1(5) . . ?
O8 C25 C26 112.2(5) . . ?
C28 C25 C26 112.3(6) . . ?
O8 C25 C27 106.5(5) . . ?
C28 C25 C27 109.9(6) . . ?
C26 C25 C27 111.4(6) . . ?
C25 C26 H26A 109.5 . . ?
C25 C26 H26B 109.5 . . ?
H26A C26 H26B 109.5 . . ?
C25 C26 H26C 109.5 . . ?
H26A C26 H26C 109.5 . . ?
H26B C26 H26C 109.5 . . ?
C25 C27 H27A 109.5 . . ?
C25 C27 H27B 109.5 . . ?
H27A C27 H27B 109.5 . . ?
C25 C27 H27C 109.5 . . ?
H27A C27 H27C 109.5 . . ?
H27B C27 H27C 109.5 . . ?
C25 C28 H28A 109.5 . . ?
C25 C28 H28B 109.5 . . ?
H28A C28 H28B 109.5 . . ?
C25 C28 H28C 109.5 . . ?
H28A C28 H28C 109.5 . . ?
H28B C28 H28C 109.5 . . ?

loop_
_geom_bond_atom_site_label_1
_geom_bond_atom_site_label_2
_geom_bond_distance
_geom_bond_site_symmetry_2
_geom_bond_publ_flag
Cu1 O5 1.974(3) . ?
Cu1 O9 1.975(4) . ?
Cu1 N1 2.009(4) . ?
Cu1 N2 2.077(4) . ?
Cu1 O1 2.125(3) . ?
P1 O2 1.468(4) . ?
P1 O1 1.498(4) . ?
P1 O3 1.541(4) . ?
P1 O4 1.554(6) . ?
P2 O6 1.494(4) . ?
P2 O5 1.514(3) . ?
P2 O8 1.575(4) . ?
P2 O7 1.581(4) . ?
O3 C13 1.431(7) . ?
O4 C17 1.409(7) . ?
O7 C21 1.471(7) . ?
O8 C25 1.469(7) . ?
O9 H9A 1.07(9) . ?
O9 H9B 0.69(5) . ?
N1 C1 1.319(6) . ?
N1 C5 1.361(6) . ?
N2 C12 1.326(6) . ?
N2 C6 1.365(6) . ?
C1 C2 1.404(7) . ?
C1 H1 0.9300 . ?
C2 C3 1.374(8) . ?
C2 H2 0.9300 . ?
C3 C4 1.398(8) . ?
C3 H3 0.9300 . ?
C4 C5 1.407(7) . ?
C4 C9 1.441(7) . ?
C5 C6 1.422(7) . ?
C6 C7 1.411(7) . ?
C7 C10 1.393(8) . ?
C7 C8 1.445(7) . ?
C8 C9 1.342(8) . ?
C8 H8 0.9300 . ?
C9 H9 0.9300 . ?
C10 C11 1.368(8) . ?
C10 H10 0.9300 . ?
C11 C12 1.385(7) . ?
C11 H11 0.9300 . ?
C12 H12 0.9300 . ?
C13 C14 1.488(10) . ?
C13 C16 1.495(9) . ?
C13 C15 1.513(10) . ?
C14 H14A 0.9600 . ?
C14 H14B 0.9600 . ?
C14 H14C 0.9600 . ?
C15 H15A 0.9600 . ?
C15 H15B 0.9600 . ?
C15 H15C 0.9600 . ?
C16 H16A 0.9600 . ?
C16 H16B 0.9600 . ?
C16 H16C 0.9600 . ?
C17 C20 1.415(14) . ?
C17 C19 1.416(10) . ?
C17 C18 1.503(11) . ?
C18 H18A 0.9600 . ?
C18 H18B 0.9600 . ?
C18 H18C 0.9600 . ?
C19 H19A 0.9600 . ?
C19 H19B 0.9600 . ?
C19 H19C 0.9600 . ?
C20 H20A 0.9600 . ?
C20 H20B 0.9600 . ?
C20 H20C 0.9600 . ?
C21 C24 1.501(9) . ?
C21 C23 1.512(9) . ?
C21 C22 1.520(9) . ?
C22 H22A 0.9600 . ?
C22 H22B 0.9600 . ?
C22 H22C 0.9600 . ?
C23 H23A 0.9600 . ?
C23 H23B 0.9600 . ?
C23 H23C 0.9600 . ?
C24 H24A 0.9600 . ?
C24 H24B 0.9600 . ?
C24 H24C 0.9600 . ?
C25 C28 1.506(8) . ?
C25 C26 1.509(9) . ?
C25 C27 1.516(9) . ?
C26 H26A 0.9600 . ?
C26 H26B 0.9600 . ?
C26 H26C 0.9600 . ?
C27 H27A 0.9600 . ?
C27 H27B 0.9600 . ?
C27 H27C 0.9600 . ?
C28 H28A 0.9600 . ?
C28 H28B 0.9600 . ?
C28 H28C 0.9600 . ?

loop_
_geom_hbond_atom_site_label_D
_geom_hbond_atom_site_label_H
_geom_hbond_atom_site_label_A
_geom_hbond_distance_DH
_geom_hbond_distance_HA
_geom_hbond_distance_DA
_geom_hbond_angle_DHA
_geom_hbond_site_symmetry_A
O9 H9A O2 1.07(9) 1.53(9) 2.575(6) 162(7) .
O9 H9B O6 0.69(5) 1.99(5) 2.664(6) 167(6) .
